data_7244718
loop_
_publ_author_name
'Qiao, Shen'
'Wang, Jianhua'
'Yu, Yanwu'
'Liu, Yucun'
'Yang, Zongwei'
'Li, Hongzhen'

_publ_section_title
;
 Two novel TNB energetic cocrystals with low melting point: a potential
 strategy to construct melt cast explosive carriers
;
_journal_name_full CrystEngComm
_journal_paper_doi 10.1039/D2CE00025C
_journal_year 2022
_chemical_absolute_configuration ad
_chemical_formula_sum 'C9 H5 N7 O10'
_chemical_formula_weight 371.20
_space_group_crystal_system orthorhombic
_space_group_IT_number 19
_space_group_name_Hall 'P 2ac 2ab'
_space_group_name_H-M_alt 'P 21 21 21'
_atom_sites_solution_hydrogens geom
_audit_creation_method SHELXL-2013
_audit_update_record
;
2021-12-01 deposited with the CCDC.	2022-03-30 downloaded from the CCDC.
;
_cell_angle_alpha 90
_cell_angle_beta 90
_cell_angle_gamma 90
_cell_formula_units_Z 4
_cell_length_a 6.4839(5)
_cell_length_b 10.5895(8)
_cell_length_c 20.8436(15)
_cell_measurement_reflns_used 5404
_cell_measurement_temperature 296(2)
_cell_measurement_theta_max 54.587
_cell_measurement_theta_min 5.484
_cell_volume 1431.15(19)
_computing_cell_refinement 'Bruker SAINT'
_computing_data_collection 'Bruker APEX2'
_computing_data_reduction 'Bruker SAINT'
_computing_molecular_graphics 'Bruker SHELXTL'
_computing_publication_material 'Bruker SHELXTL'
_computing_structure_refinement 'SHELXL-2013 (Sheldrick, 2013)'
_computing_structure_solution 'SHELXS-97 (Sheldrick, 2008)'
_diffrn_ambient_temperature 296(2)
_diffrn_measured_fraction_theta_full 1.000
_diffrn_measured_fraction_theta_max 1.000
_diffrn_measurement_device_type 'Bruker APEX-II CCD'
_diffrn_measurement_method '\f and \w scans'
_diffrn_radiation_type MoK\a
_diffrn_radiation_wavelength 0.71073
_diffrn_reflns_av_R_equivalents 0.0198
_diffrn_reflns_av_unetI/netI 0.0156
_diffrn_reflns_Laue_measured_fraction_full 1.000
_diffrn_reflns_Laue_measured_fraction_max 1.000
_diffrn_reflns_limit_h_max 6
_diffrn_reflns_limit_h_min -7
_diffrn_reflns_limit_k_max 13
_diffrn_reflns_limit_k_min -13
_diffrn_reflns_limit_l_max 25
_diffrn_reflns_limit_l_min -25
_diffrn_reflns_number 10415
_diffrn_reflns_point_group_measured_fraction_full 1.000
_diffrn_reflns_point_group_measured_fraction_max 1.000
_diffrn_reflns_theta_full 25.242
_diffrn_reflns_theta_max 25.998
_diffrn_reflns_theta_min 1.954
_exptl_absorpt_coefficient_mu 0.159
_exptl_absorpt_correction_T_max 0.7456
_exptl_absorpt_correction_T_min 0.6963
_exptl_absorpt_correction_type multi-scan
_exptl_absorpt_process_details sadabs
_exptl_crystal_colour colorless
_exptl_crystal_density_diffrn 1.723
_exptl_crystal_description prismatic
_exptl_crystal_F_000 752
_exptl_crystal_size_max 0.200
_exptl_crystal_size_mid 0.180
_exptl_crystal_size_min 0.140
_refine_diff_density_max 0.190
_refine_diff_density_min -0.124
_refine_diff_density_rms 0.026
_refine_ls_abs_structure_details
; 
 Flack x determined using 1024 quotients [(I+)-(I-)]/[(I+)+(I-)] 
 (Parsons and Flack (2004), Acta Cryst. A60, s61). 
;
_refine_ls_abs_structure_Flack -0.1(3)
_refine_ls_extinction_coef 0.045(3)
_refine_ls_extinction_expression Fc^*^=kFc[1+0.001xFc^2^\l^3^/sin(2\q)]^-1/4^
_refine_ls_extinction_method SHELXL
_refine_ls_goodness_of_fit_ref 1.035
_refine_ls_hydrogen_treatment constr
_refine_ls_matrix_type full
_refine_ls_number_parameters 236
_refine_ls_number_reflns 2793
_refine_ls_number_restraints 0
_refine_ls_restrained_S_all 1.035
_refine_ls_R_factor_all 0.0301
_refine_ls_R_factor_gt 0.0275
_refine_ls_shift/su_max 0.001
_refine_ls_shift/su_mean 0.000
_refine_ls_structure_factor_coef Fsqd
_refine_ls_weighting_details 'w=1/[\s^2^(Fo^2^)+(0.0359P)^2^+0.2343P] where P=(Fo^2^+2Fc^2^)/3'
_refine_ls_weighting_scheme calc
_refine_ls_wR_factor_gt 0.0703
_refine_ls_wR_factor_ref 0.0722
_reflns_Friedel_coverage 0.707
_reflns_Friedel_fraction_full 1.000
_reflns_Friedel_fraction_max 1.000
_reflns_number_gt 2621
_reflns_number_total 2793
_reflns_threshold_expression 'I > 2\s(I)'
_cod_data_source_file d2ce00025c2.cif
_cod_data_source_block mo_dm17410_0m
_cod_database_code 7244718
_shelx_space_group_comment
; 
The symmetry employed for this shelxl refinement is uniquely defined 
by the following loop, which should always be used as a source of 
symmetry information in preference to the above space-group names. 
They are only intended as comments. 
;
_shelx_estimated_absorpt_t_min 0.969
_shelx_estimated_absorpt_t_max 0.978
_shelxl_version_number 2013-4

loop_
_space_group_symop_operation_xyz
'x, y, z'
'-x+1/2, -y, z+1/2'
'-x, y+1/2, -z+1/2'
'x+1/2, -y+1/2, -z'

loop_
_atom_site_label
_atom_site_type_symbol
_atom_site_fract_x
_atom_site_fract_y
_atom_site_fract_z
_atom_site_U_iso_or_equiv
_atom_site_adp_type
_atom_site_occupancy
_atom_site_site_symmetry_order
_atom_site_calc_flag
_atom_site_refinement_flags_posn
_atom_site_refinement_flags_adp
_atom_site_refinement_flags_occupancy
_atom_site_disorder_assembly
_atom_site_disorder_group
N1 N 0.3502(3) 0.41626(17) 0.87198(9) 0.0448(4) Uani 1 1 d . . . . .
N2 N 0.6652(3) 0.3450(2) 0.66189(10) 0.0531(5) Uani 1 1 d . . . . .
N3 N 0.0158(3) 0.13434(19) 0.71755(9) 0.0500(5) Uani 1 1 d . . . . .
N4 N 0.6763(3) 0.1357(2) 0.88924(10) 0.0535(5) Uani 1 1 d . . . . .
N5 N 1.2744(4) -0.0102(2) 1.00776(9) 0.0551(6) Uani 1 1 d . . . . .
N6 N 1.0814(3) -0.00462(18) 0.97501(9) 0.0435(4) Uani 1 1 d . . . . .
N7 N 0.7859(4) -0.0658(2) 0.93529(11) 0.0582(5) Uani 1 1 d . . . . .
O1 O 0.2449(3) 0.37065(19) 0.91393(8) 0.0615(5) Uani 1 1 d . . . . .
O2 O 0.4689(3) 0.50396(17) 0.87977(9) 0.0652(5) Uani 1 1 d . . . . .
O3 O 0.8066(3) 0.4137(2) 0.67946(10) 0.0713(6) Uani 1 1 d . . . . .
O4 O 0.6578(4) 0.2922(2) 0.61012(9) 0.0744(6) Uani 1 1 d . . . . .
O5 O 0.0410(4) 0.0650(2) 0.67172(10) 0.0877(7) Uani 1 1 d . . . . .
O6 O -0.1365(3) 0.1331(2) 0.75120(10) 0.0689(5) Uani 1 1 d . . . . .
O7 O 0.7186(3) 0.24789(17) 0.88344(10) 0.0712(6) Uani 1 1 d . . . . .
O8 O 0.5203(3) 0.0863(2) 0.86776(12) 0.0802(6) Uani 1 1 d . . . . .
O9 O 1.3717(3) 0.0859(2) 1.00765(12) 0.0804(6) Uani 1 1 d . . . . .
O10 O 1.3139(4) -0.1111(2) 1.03167(9) 0.0766(6) Uani 1 1 d . . . . .
C1 C 0.3410(3) 0.35958(19) 0.80759(9) 0.0371(4) Uani 1 1 d . . . . .
C2 C 0.4993(3) 0.38359(19) 0.76562(10) 0.0407(5) Uani 1 1 d . . . . .
H2 H 0.6065 0.4379 0.7764 0.049 Uiso 1 1 calc R U . . .
C3 C 0.4932(3) 0.3242(2) 0.70698(10) 0.0405(5) Uani 1 1 d . . . . .
C4 C 0.3370(4) 0.2431(2) 0.68910(10) 0.0418(5) Uani 1 1 d . . . . .
H4 H 0.3356 0.2038 0.6492 0.050 Uiso 1 1 calc R U . . .
C5 C 0.1824(3) 0.22333(19) 0.73380(10) 0.0392(5) Uani 1 1 d . . . . .
C6 C 0.1791(3) 0.28012(18) 0.79328(9) 0.0373(4) Uani 1 1 d . . . . .
H6 H 0.0729 0.2655 0.8223 0.045 Uiso 1 1 calc R U . . .
C7 C 1.0022(4) 0.1010(2) 0.94701(10) 0.0419(5) Uani 1 1 d . . . . .
H7A H 1.0586 0.1817 0.9449 0.050 Uiso 1 1 calc R U . . .
C8 C 0.8219(4) 0.0592(2) 0.92321(10) 0.0441(5) Uani 1 1 d . . . . .
C9 C 0.9466(4) -0.1023(2) 0.96707(13) 0.0574(7) Uani 1 1 d . . . . .
H9 H 0.9674 -0.1838 0.9824 0.069 Uiso 1 1 calc R U . . .

loop_
_atom_site_aniso_label
_atom_site_aniso_U_11
_atom_site_aniso_U_22
_atom_site_aniso_U_33
_atom_site_aniso_U_23
_atom_site_aniso_U_13
_atom_site_aniso_U_12
N1 0.0463(10) 0.0447(10) 0.0433(10) -0.0021(8) -0.0019(9) -0.0033(9)
N2 0.0424(11) 0.0594(12) 0.0576(12) 0.0136(10) 0.0127(10) 0.0044(10)
N3 0.0441(11) 0.0547(11) 0.0513(11) -0.0064(9) -0.0032(9) -0.0062(9)
N4 0.0486(11) 0.0586(12) 0.0534(11) -0.0051(9) -0.0061(9) 0.0042(10)
N5 0.0547(13) 0.0689(14) 0.0418(10) -0.0077(10) -0.0038(9) 0.0168(12)
N6 0.0451(10) 0.0454(10) 0.0399(9) -0.0006(8) -0.0012(8) 0.0026(8)
N7 0.0540(13) 0.0492(11) 0.0715(13) -0.0030(10) -0.0033(11) -0.0087(10)
O1 0.0672(12) 0.0752(11) 0.0422(8) -0.0060(8) 0.0117(8) -0.0162(10)
O2 0.0787(13) 0.0580(10) 0.0588(10) -0.0091(9) -0.0031(10) -0.0247(10)
O3 0.0462(10) 0.0937(14) 0.0740(12) 0.0122(11) 0.0114(9) -0.0149(11)
O4 0.0782(13) 0.0852(13) 0.0598(11) -0.0072(10) 0.0302(10) -0.0027(12)
O5 0.0860(15) 0.1041(17) 0.0729(13) -0.0415(13) 0.0139(12) -0.0380(13)
O6 0.0450(10) 0.0795(13) 0.0821(13) -0.0187(10) 0.0111(9) -0.0188(10)
O7 0.0721(13) 0.0559(11) 0.0856(13) 0.0076(10) -0.0223(11) 0.0080(10)
O8 0.0554(11) 0.0848(14) 0.1003(16) -0.0076(12) -0.0299(12) 0.0008(11)
O9 0.0594(12) 0.0846(14) 0.0971(16) -0.0140(13) -0.0230(11) -0.0051(12)
O10 0.0861(15) 0.0830(13) 0.0608(11) 0.0037(10) -0.0105(11) 0.0389(13)
C1 0.0362(10) 0.0371(9) 0.0380(10) 0.0028(8) -0.0012(8) 0.0022(9)
C2 0.0344(10) 0.0399(10) 0.0478(11) 0.0067(9) -0.0009(10) -0.0023(9)
C3 0.0345(10) 0.0436(11) 0.0436(11) 0.0093(9) 0.0047(9) 0.0049(9)
C4 0.0415(11) 0.0444(11) 0.0396(10) 0.0006(9) 0.0011(9) 0.0065(10)
C5 0.0336(10) 0.0399(10) 0.0441(11) 0.0002(9) -0.0030(9) 0.0000(9)
C6 0.0319(10) 0.0406(10) 0.0395(10) 0.0036(9) 0.0018(8) 0.0006(9)
C7 0.0448(12) 0.0418(10) 0.0390(10) 0.0001(9) 0.0009(10) -0.0012(10)
C8 0.0417(12) 0.0467(11) 0.0438(11) -0.0030(9) 0.0013(9) 0.0017(10)
C9 0.0638(16) 0.0414(12) 0.0671(16) 0.0031(11) 0.0024(13) -0.0029(12)

loop_
_atom_type_symbol
_atom_type_description
_atom_type_scat_dispersion_real
_atom_type_scat_dispersion_imag
_atom_type_scat_source
C C 0.0033 0.0016 'International Tables Vol C Tables 4.2.6.8 and 6.1.1.4'
H H 0.0000 0.0000 'International Tables Vol C Tables 4.2.6.8 and 6.1.1.4'
N N 0.0061 0.0033 'International Tables Vol C Tables 4.2.6.8 and 6.1.1.4'
O O 0.0106 0.0060 'International Tables Vol C Tables 4.2.6.8 and 6.1.1.4'

loop_
_geom_angle_atom_site_label_1
_geom_angle_atom_site_label_2
_geom_angle_atom_site_label_3
_geom_angle
_geom_angle_site_symmetry_1
_geom_angle_site_symmetry_3
_geom_angle_publ_flag
O1 N1 O2 124.4(2) . . ?
O1 N1 C1 118.26(18) . . ?
O2 N1 C1 117.29(19) . . ?
O4 N2 O3 124.5(2) . . ?
O4 N2 C3 117.8(2) . . ?
O3 N2 C3 117.6(2) . . ?
O6 N3 O5 123.9(2) . . ?
O6 N3 C5 118.16(18) . . ?
O5 N3 C5 118.0(2) . . ?
O8 N4 O7 124.3(2) . . ?
O8 N4 C8 118.9(2) . . ?
O7 N4 C8 116.7(2) . . ?
O9 N5 O10 129.9(2) . . ?
O9 N5 N6 115.2(2) . . ?
O10 N5 N6 114.9(2) . . ?
C7 N6 C9 109.22(19) . . ?
C7 N6 N5 124.7(2) . . ?
C9 N6 N5 126.1(2) . . ?
C9 N7 C8 104.2(2) . . ?
N1 O1 O8 82.07(13) . . ?
N4 O8 O1 87.39(15) . . ?
C2 C1 C6 123.02(19) . . ?
C2 C1 N1 118.39(19) . . ?
C6 C1 N1 118.52(18) . . ?
C1 C2 C3 117.4(2) . . ?
C1 C2 H2 121.3 . . ?
C3 C2 H2 121.3 . . ?
C2 C3 C4 123.1(2) . . ?
C2 C3 N2 118.5(2) . . ?
C4 C3 N2 118.4(2) . . ?
C3 C4 C5 116.35(19) . . ?
C3 C4 H4 121.8 . . ?
C5 C4 H4 121.8 . . ?
C6 C5 C4 123.42(19) . . ?
C6 C5 N3 118.33(19) . . ?
C4 C5 N3 118.23(18) . . ?
C1 C6 C5 116.70(19) . . ?
C1 C6 H6 121.7 . . ?
C5 C6 H6 121.7 . . ?
C8 C7 N6 102.44(19) . . ?
C8 C7 H7A 128.8 . . ?
N6 C7 H7A 128.8 . . ?
C7 C8 N7 113.5(2) . . ?
C7 C8 N4 124.7(2) . . ?
N7 C8 N4 121.7(2) . . ?
N7 C9 N6 110.6(2) . . ?
N7 C9 H9 124.7 . . ?
N6 C9 H9 124.7 . . ?

loop_
_geom_bond_atom_site_label_1
_geom_bond_atom_site_label_2
_geom_bond_distance
_geom_bond_site_symmetry_2
_geom_bond_publ_flag
N1 O1 1.210(3) . ?
N1 O2 1.217(2) . ?
N1 C1 1.472(3) . ?
N2 O4 1.216(3) . ?
N2 O3 1.226(3) . ?
N2 C3 1.475(3) . ?
N3 O6 1.211(3) . ?
N3 O5 1.216(3) . ?
N3 C5 1.473(3) . ?
N4 O8 1.224(3) . ?
N4 O7 1.225(3) . ?
N4 C8 1.432(3) . ?
N5 O9 1.197(3) . ?
N5 O10 1.207(3) . ?
N5 N6 1.427(3) . ?
N6 C7 1.362(3) . ?
N6 C9 1.364(3) . ?
N7 C9 1.294(3) . ?
N7 C8 1.368(3) . ?
O1 O8 3.631(3) . ?
C1 C2 1.372(3) . ?
C1 C6 1.378(3) . ?
C2 C3 1.375(3) . ?
C2 H2 0.9300 . ?
C3 C4 1.379(3) . ?
C4 C5 1.384(3) . ?
C4 H4 0.9300 . ?
C5 C6 1.378(3) . ?
C6 H6 0.9300 . ?
C7 C8 1.345(3) . ?
C7 H7A 0.9300 . ?
C9 H9 0.9300 . ?

loop_
_geom_hbond_atom_site_label_D
_geom_hbond_atom_site_label_H
_geom_hbond_atom_site_label_A
_geom_hbond_distance_DH
_geom_hbond_distance_HA
_geom_hbond_distance_DA
_geom_hbond_angle_DHA
_geom_hbond_site_symmetry_A
C9 H9 O10 0.93 2.41 3.154(3) 137.4 4_447
C7 H7A O1 0.93 2.43 3.332(3) 165.1 1_655
C6 H6 O7 0.93 2.63 3.544(3) 166.6 1_455
C4 H4 O2 0.93 2.54 3.172(3) 125.5 3_646

loop_
_geom_torsion_atom_site_label_1
_geom_torsion_atom_site_label_2
_geom_torsion_atom_site_label_3
_geom_torsion_atom_site_label_4
_geom_torsion
_geom_torsion_site_symmetry_1
_geom_torsion_site_symmetry_2
_geom_torsion_site_symmetry_3
_geom_torsion_site_symmetry_4
_geom_torsion_publ_flag
O9 N5 N6 C7 -2.5(3) . . . . ?
O10 N5 N6 C7 177.1(2) . . . . ?
O9 N5 N6 C9 178.0(2) . . . . ?
O10 N5 N6 C9 -2.4(3) . . . . ?
O2 N1 O1 O8 -122.2(2) . . . . ?
C1 N1 O1 O8 55.45(17) . . . . ?
O7 N4 O8 O1 -38.9(3) . . . . ?
C8 N4 O8 O1 141.56(19) . . . . ?
O1 N1 C1 C2 -160.7(2) . . . . ?
O2 N1 C1 C2 17.1(3) . . . . ?
O1 N1 C1 C6 16.2(3) . . . . ?
O2 N1 C1 C6 -166.0(2) . . . . ?
C6 C1 C2 C3 -0.2(3) . . . . ?
N1 C1 C2 C3 176.56(18) . . . . ?
C1 C2 C3 C4 0.0(3) . . . . ?
C1 C2 C3 N2 -177.91(18) . . . . ?
O4 N2 C3 C2 -179.8(2) . . . . ?
O3 N2 C3 C2 0.7(3) . . . . ?
O4 N2 C3 C4 2.2(3) . . . . ?
O3 N2 C3 C4 -177.3(2) . . . . ?
C2 C3 C4 C5 0.0(3) . . . . ?
N2 C3 C4 C5 177.92(18) . . . . ?
C3 C4 C5 C6 0.2(3) . . . . ?
C3 C4 C5 N3 -178.13(18) . . . . ?
O6 N3 C5 C6 14.1(3) . . . . ?
O5 N3 C5 C6 -164.7(2) . . . . ?
O6 N3 C5 C4 -167.5(2) . . . . ?
O5 N3 C5 C4 13.7(3) . . . . ?
C2 C1 C6 C5 0.4(3) . . . . ?
N1 C1 C6 C5 -176.38(18) . . . . ?
C4 C5 C6 C1 -0.4(3) . . . . ?
N3 C5 C6 C1 177.95(18) . . . . ?
C9 N6 C7 C8 -0.4(2) . . . . ?
N5 N6 C7 C8 -179.87(19) . . . . ?
N6 C7 C8 N7 0.3(2) . . . . ?
N6 C7 C8 N4 179.2(2) . . . . ?
C9 N7 C8 C7 -0.1(3) . . . . ?
C9 N7 C8 N4 -179.1(2) . . . . ?
O8 N4 C8 C7 177.4(2) . . . . ?
O7 N4 C8 C7 -2.1(3) . . . . ?
O8 N4 C8 N7 -3.7(3) . . . . ?
O7 N4 C8 N7 176.7(2) . . . . ?
C8 N7 C9 N6 -0.2(3) . . . . ?
C7 N6 C9 N7 0.4(3) . . . . ?
N5 N6 C9 N7 179.9(2) . . . . ?
